data_4317061
loop_
_publ_author_name
'Yulia Sevryugina'
'Richard L. Julius'
'M. Frederick Hawthorne'

_publ_section_title
;
 Novel Approach to Aminocarboranes by Mild Amidation of Selected
 Iodo-carboranes
;
_journal_name_full 'Inorganic Chemistry'
_journal_page_first 10627
_journal_page_last 10634
_journal_paper_doi 10.1021/ic101620h
_journal_volume 49
_journal_year 2010
_chemical_formula_moiety
;
 [B10 C2 H11] (N H) (C O) (C6 H5)
;
_chemical_formula_sum 'C9 H17 B10 N O'
_chemical_formula_weight 263.34
_chemical_melting_point ?
_chemical_name_systematic
; 
 N-(1,7-Dicarba-closo-dodecaboran-9-yl)benzamide
;
_space_group_IT_number 19
_symmetry_cell_setting orthorhombic
_symmetry_space_group_name_Hall 'P 2ac 2ab'
_symmetry_space_group_name_H-M 'P 21 21 21'
_atom_sites_solution_hydrogens geom
_atom_sites_solution_primary direct
_atom_sites_solution_secondary difmap
_audit_creation_method SHELXL-97
_cell_angle_alpha 90.00
_cell_angle_beta 90.00
_cell_angle_gamma 90.00
_cell_formula_units_Z 12
_cell_length_a 15.6376(12)
_cell_length_b 16.1576(12)
_cell_length_c 17.4289(13)
_cell_measurement_reflns_used 9420
_cell_measurement_temperature 173(2)
_cell_measurement_theta_max 26.42
_cell_measurement_theta_min 2.16
_cell_volume 4403.7(6)
_computing_cell_refinement 'SMART, SAINT'
_computing_data_collection SMART
_computing_data_reduction SAINT
_computing_molecular_graphics 'SHELXP-01 (Sheldrick, 2001)'
_computing_publication_material 'SHELXCIF-01 (Sheldrick, 2001)'
_computing_structure_refinement 'SHELXL-01 (Sheldrick, 2001)'
_computing_structure_solution 'SHELXS-01 (Sheldrick, 2001)'
_diffrn_ambient_temperature 173(2)
_diffrn_measured_fraction_theta_full 0.998
_diffrn_measured_fraction_theta_max 0.998
_diffrn_measurement_device_type 'Bruker SMART APEX CCD'
_diffrn_measurement_method '0.3 deg wide \w exposures'
_diffrn_radiation_monochromator graphite
_diffrn_radiation_source 'fine-focus sealed tube'
_diffrn_radiation_type MoK\a
_diffrn_radiation_wavelength 0.71073
_diffrn_reflns_av_R_equivalents 0.0976
_diffrn_reflns_av_sigmaI/netI 0.0688
_diffrn_reflns_limit_h_max 20
_diffrn_reflns_limit_h_min -19
_diffrn_reflns_limit_k_max 20
_diffrn_reflns_limit_k_min -20
_diffrn_reflns_limit_l_max 22
_diffrn_reflns_limit_l_min -22
_diffrn_reflns_number 38791
_diffrn_reflns_theta_full 27.17
_diffrn_reflns_theta_max 27.17
_diffrn_reflns_theta_min 1.72
_diffrn_standards_decay_% 0
_diffrn_standards_interval_count na
_diffrn_standards_interval_time na
_diffrn_standards_number 'none (area detector data)'
_exptl_absorpt_coefficient_mu 0.063
_exptl_absorpt_correction_T_max 0.9875
_exptl_absorpt_correction_T_min 0.9727
_exptl_absorpt_correction_type 'multi-scan (SADABS)'
_exptl_crystal_colour 'pale brown'
_exptl_crystal_density_diffrn 1.192
_exptl_crystal_density_meas ?
_exptl_crystal_density_method none
_exptl_crystal_description block
_exptl_crystal_F_000 1632
_exptl_crystal_size_max 0.44
_exptl_crystal_size_mid 0.24
_exptl_crystal_size_min 0.20
_refine_diff_density_max 0.204
_refine_diff_density_min -0.233
_refine_diff_density_rms 0.045
_refine_ls_abs_structure_details
; 'Flack H D (1983), Acta Cryst. A39, 876-881'. Compound is a weak
 anomalous scatterer, therefore all Bijvoet pairs have been merged.
;
_refine_ls_abs_structure_Flack 0(10)
_refine_ls_extinction_coef noref
_refine_ls_extinction_method none
_refine_ls_goodness_of_fit_ref 1.078
_refine_ls_hydrogen_treatment mixed
_refine_ls_matrix_type full
_refine_ls_number_parameters 764
_refine_ls_number_reflns 5384
_refine_ls_number_restraints 0
_refine_ls_restrained_S_all 1.078
_refine_ls_R_factor_all 0.1141
_refine_ls_R_factor_gt 0.0456
_refine_ls_shift/su_max 0.000
_refine_ls_shift/su_mean 0.000
_refine_ls_structure_factor_coef Fsqd
_refine_ls_weighting_details 'calc w=1/[\s^2^(Fo^2^)+(0.0375P)^2^+1.6735P] where P=(Fo^2^+2Fc^2^)/3'
_refine_ls_weighting_scheme calc
_refine_ls_wR_factor_gt 0.0904
_refine_ls_wR_factor_ref 0.1194
_reflns_number_gt 3316
_reflns_number_total 5384
_reflns_threshold_expression >2sigma(I)
_cod_data_source_file ic101620h_si_002_01.cif
_cod_data_source_block m-[B10C2H11]-9-NHCO(C6H5)_(8a)
_cod_depositor_comments
;
The following automatic conversions were performed:

'_chemical_melting_point' value 'not measured' was changed to '?' -
the value is undefined or not given.

Automatic conversion script
Id: cif_fix_values 1569 2011-02-09 13:29:24Z adriana 

The following automatic conversions were performed:

'_exptl_crystal_density_meas' value 'not measured' was changed to '?'
- the value is perceived as not measured.

Automatic conversion script
Id: cif_fix_values 3008 2015-01-20 13:52:24Z robertas 
;
_cod_database_code 4317061

loop_
_symmetry_equiv_pos_as_xyz
'x, y, z'
'-x+1/2, -y, z+1/2'
'-x, y+1/2, -z+1/2'
'x+1/2, -y+1/2, -z'

loop_
_atom_site_label
_atom_site_type_symbol
_atom_site_fract_x
_atom_site_fract_y
_atom_site_fract_z
_atom_site_U_iso_or_equiv
_atom_site_adp_type
_atom_site_occupancy
_atom_site_symmetry_multiplicity
_atom_site_calc_flag
_atom_site_refinement_flags
_atom_site_disorder_assembly
_atom_site_disorder_group
C1 C 0.4983(3) 0.8428(3) 0.9312(3) 0.0462(11) Uani 1 1 d . . .
H1 H 0.444(3) 0.803(2) 0.937(2) 0.049(12) Uiso 1 1 d . . .
B2 B 0.5033(3) 0.9203(3) 0.9965(3) 0.0452(13) Uani 1 1 d . . .
H2B H 0.454(2) 0.932(2) 1.037(2) 0.041(11) Uiso 1 1 d . . .
B3 B 0.4772(3) 0.9398(3) 0.8985(3) 0.0456(13) Uani 1 1 d . . .
H3B H 0.415(3) 0.961(3) 0.884(2) 0.055(13) Uiso 1 1 d . . .
B4 B 0.5335(3) 0.8689(3) 0.8419(3) 0.0386(12) Uani 1 1 d . . .
H4B H 0.505(2) 0.846(2) 0.794(2) 0.047(11) Uiso 1 1 d . . .
B5 B 0.5955(3) 0.8061(3) 0.9033(3) 0.0425(12) Uani 1 1 d . . .
H5B H 0.606(3) 0.743(3) 0.893(2) 0.045(11) Uiso 1 1 d . . .
B6 B 0.5761(4) 0.8376(3) 0.9992(3) 0.0466(13) Uani 1 1 d . . .
H6B H 0.569(3) 0.791(2) 1.042(2) 0.057(13) Uiso 1 1 d . . .
C7 C 0.5531(3) 0.9954(3) 0.9447(2) 0.0423(11) Uani 1 1 d . . .
H7 H 0.538(3) 1.061(3) 0.959(3) 0.072(15) Uiso 1 1 d . . .
B8 B 0.5697(3) 0.9710(3) 0.8501(3) 0.0386(11) Uani 1 1 d . . .
H8B H 0.568(2) 1.016(2) 0.8097(19) 0.032(10) Uiso 1 1 d . . .
B9 B 0.6445(3) 0.8884(3) 0.8525(2) 0.0313(10) Uani 1 1 d . . .
B10 B 0.6708(3) 0.8695(3) 0.9514(3) 0.0397(12) Uani 1 1 d . . .
H10B H 0.732(2) 0.845(2) 0.972(2) 0.040(11) Uiso 1 1 d . . .
B11 B 0.6125(3) 0.9399(3) 1.0071(3) 0.0432(13) Uani 1 1 d . . .
H11B H 0.627(2) 0.966(2) 1.056(2) 0.045(11) Uiso 1 1 d . . .
B12 B 0.6554(3) 0.9722(3) 0.9182(3) 0.0346(10) Uani 1 1 d . . .
H12B H 0.704(2) 1.022(2) 0.9203(18) 0.027(9) Uiso 1 1 d . . .
N1 N 0.7023(2) 0.8687(2) 0.78726(19) 0.0377(8) Uani 1 1 d . . .
H4 H 0.682(3) 0.827(3) 0.758(2) 0.067(16) Uiso 1 1 d . . .
C3 C 0.7789(3) 0.9043(2) 0.7731(2) 0.0327(9) Uani 1 1 d . . .
O1 O 0.80823(18) 0.95840(18) 0.81517(15) 0.0446(7) Uani 1 1 d . . .
C8 C 0.8279(2) 0.8765(2) 0.7038(2) 0.0285(8) Uani 1 1 d . . .
C9 C 0.7942(3) 0.8267(3) 0.6462(2) 0.0444(11) Uani 1 1 d . . .
H9 H 0.735(3) 0.809(3) 0.648(2) 0.058(13) Uiso 1 1 d . . .
C10 C 0.8439(3) 0.8020(3) 0.5851(3) 0.0528(13) Uani 1 1 d . . .
H10 H 0.818(2) 0.772(2) 0.542(2) 0.047(12) Uiso 1 1 d . . .
C11 C 0.9278(3) 0.8267(3) 0.5797(2) 0.0443(11) Uani 1 1 d . . .
H11 H 0.965(3) 0.810(3) 0.533(2) 0.056(13) Uiso 1 1 d . . .
C12 C 0.9625(3) 0.8765(3) 0.6359(2) 0.0406(10) Uani 1 1 d . . .
H12 H 1.024(3) 0.895(2) 0.633(2) 0.041(11) Uiso 1 1 d . . .
C13 C 0.9126(3) 0.9019(2) 0.6972(2) 0.0349(9) Uani 1 1 d . . .
H13 H 0.934(2) 0.936(2) 0.736(2) 0.029(10) Uiso 1 1 d . . .
C21 C 0.2149(3) 0.6557(3) 0.6943(2) 0.0419(11) Uani 1 1 d . . .
H21 H 0.201(3) 0.607(3) 0.666(3) 0.069(15) Uiso 1 1 d . . .
B22 B 0.2640(4) 0.6350(3) 0.7773(3) 0.0489(14) Uani 1 1 d . . .
H22B H 0.276(3) 0.568(3) 0.800(3) 0.070(14) Uiso 1 1 d . . .
B23 B 0.1564(4) 0.6698(3) 0.7738(3) 0.0440(12) Uani 1 1 d . . .
H23B H 0.108(2) 0.632(2) 0.794(2) 0.047(12) Uiso 1 1 d . . .
B24 B 0.1458(3) 0.7369(3) 0.6953(3) 0.0370(11) Uani 1 1 d . . .
H24B H 0.087(3) 0.738(2) 0.660(2) 0.048(12) Uiso 1 1 d . . .
B25 B 0.2460(4) 0.7455(3) 0.6507(3) 0.0436(13) Uani 1 1 d . . .
H25B H 0.258(3) 0.750(3) 0.589(2) 0.066(14) Uiso 1 1 d . . .
B26 B 0.3192(4) 0.6813(3) 0.6999(4) 0.0543(15) Uani 1 1 d . . .
H26B H 0.368(3) 0.645(3) 0.664(3) 0.094(18) Uiso 1 1 d . . .
C27 C 0.2301(4) 0.7153(3) 0.8307(3) 0.0525(13) Uani 1 1 d . . .
H27 H 0.221(3) 0.706(3) 0.884(3) 0.076(16) Uiso 1 1 d . . .
B28 B 0.1555(4) 0.7780(3) 0.7887(3) 0.0447(13) Uani 1 1 d . . .
H28B H 0.108(3) 0.804(3) 0.825(2) 0.058(13) Uiso 1 1 d . . .
B29 B 0.2112(3) 0.8261(3) 0.7120(2) 0.0276(9) Uani 1 1 d . . .
B30 B 0.3198(3) 0.7892(3) 0.7146(3) 0.0475(13) Uani 1 1 d . . .
H30B H 0.370(3) 0.831(2) 0.697(2) 0.053(12) Uiso 1 1 d . . .
B31 B 0.3304(4) 0.7205(3) 0.7917(4) 0.0561(15) Uani 1 1 d . . .
H31B H 0.385(3) 0.714(3) 0.831(3) 0.073(15) Uiso 1 1 d . . .
B32 B 0.2641(4) 0.8098(3) 0.8003(3) 0.0490(14) Uani 1 1 d . . .
H32B H 0.277(2) 0.855(2) 0.844(2) 0.037(10) Uiso 1 1 d . . .
N2 N 0.1924(2) 0.90870(19) 0.67800(18) 0.0284(7) Uani 1 1 d . . .
H3 H 0.208(3) 0.915(2) 0.632(2) 0.040(12) Uiso 1 1 d . . .
C4 C 0.1573(2) 0.9731(2) 0.7152(2) 0.0282(8) Uani 1 1 d . . .
O2 O 0.13012(18) 0.96692(16) 0.78132(14) 0.0388(7) Uani 1 1 d . . .
C14 C 0.1529(2) 1.0555(2) 0.6758(2) 0.0297(9) Uani 1 1 d . . .
C15 C 0.2046(3) 1.0775(2) 0.6140(2) 0.0353(10) Uani 1 1 d . . .
H15 H 0.241(2) 1.034(2) 0.591(2) 0.031(10) Uiso 1 1 d . . .
C16 C 0.2012(3) 1.1577(3) 0.5846(3) 0.0458(11) Uani 1 1 d . . .
H16 H 0.237(3) 1.174(3) 0.542(2) 0.054(13) Uiso 1 1 d . . .
C17 C 0.1465(3) 1.2152(3) 0.6160(3) 0.0506(13) Uani 1 1 d . . .
H17 H 0.142(3) 1.270(3) 0.597(2) 0.058(14) Uiso 1 1 d . . .
C18 C 0.0944(3) 1.1929(3) 0.6767(3) 0.0527(13) Uani 1 1 d . . .
H18 H 0.057(3) 1.235(3) 0.693(3) 0.062(15) Uiso 1 1 d . . .
C19 C 0.0976(3) 1.1140(3) 0.7063(3) 0.0405(10) Uani 1 1 d . . .
H19 H 0.060(3) 1.096(3) 0.750(2) 0.057(14) Uiso 1 1 d . . .
C41 C 0.4832(3) 0.5392(3) 0.9047(3) 0.0493(12) Uani 1 1 d . . .
H41 H 0.486(3) 0.573(3) 0.849(2) 0.055(12) Uiso 1 1 d . . .
B42 B 0.3880(4) 0.5064(3) 0.9407(3) 0.0458(13) Uani 1 1 d . . .
H42B H 0.327(3) 0.520(3) 0.916(3) 0.073(15) Uiso 1 1 d . . .
B43 B 0.4466(3) 0.5878(3) 0.9841(3) 0.0442(13) Uani 1 1 d . . .
H43B H 0.414(2) 0.649(2) 0.983(2) 0.047(11) Uiso 1 1 d . . .
B44 B 0.5565(3) 0.5675(3) 0.9738(3) 0.0402(12) Uani 1 1 d . . .
H44B H 0.605(3) 0.615(2) 0.967(2) 0.050(12) Uiso 1 1 d . . .
B45 B 0.5670(3) 0.4727(3) 0.9235(2) 0.0383(11) Uani 1 1 d . . .
H45B H 0.613(2) 0.461(2) 0.881(2) 0.037(10) Uiso 1 1 d . . .
B46 B 0.4633(4) 0.4368(3) 0.9065(3) 0.0421(13) Uani 1 1 d . . .
H46B H 0.453(3) 0.412(3) 0.861(3) 0.068(15) Uiso 1 1 d . . .
C47 C 0.4088(3) 0.5075(3) 1.0364(2) 0.0403(11) Uani 1 1 d . . .
H47 H 0.361(3) 0.519(3) 1.067(2) 0.053(13) Uiso 1 1 d . . .
B48 B 0.5052(3) 0.5466(3) 1.0616(3) 0.0354(11) Uani 1 1 d . . .
H48B H 0.515(2) 0.582(2) 1.115(2) 0.043(11) Uiso 1 1 d . . .
B49 B 0.5813(3) 0.4738(3) 1.0253(2) 0.0283(10) Uani 1 1 d . . .
B50 B 0.5215(3) 0.3923(3) 0.9805(3) 0.0388(12) Uani 1 1 d . . .
H50B H 0.546(2) 0.332(2) 0.9732(19) 0.029(9) Uiso 1 1 d . . .
B51 B 0.4114(4) 0.4145(3) 0.9912(3) 0.0467(13) Uani 1 1 d . . .
H51B H 0.363(2) 0.373(2) 0.998(2) 0.040(11) Uiso 1 1 d . . .
B52 B 0.4841(3) 0.4385(3) 1.0655(3) 0.0361(11) Uani 1 1 d . . .
H52B H 0.478(2) 0.413(2) 1.1189(19) 0.027(9) Uiso 1 1 d . . .
N3 N 0.66158(19) 0.45785(18) 1.06841(16) 0.0288(7) Uani 1 1 d . . .
H3A H 0.6648 0.4776 1.1154 0.035 Uiso 1 1 calc R . .
C5 C 0.7299(3) 0.4159(2) 1.0421(2) 0.0318(9) Uani 1 1 d . . .
O3 O 0.73672(19) 0.39786(18) 0.97300(14) 0.0466(8) Uani 1 1 d . . .
C28 C 0.7974(2) 0.3878(2) 1.0976(2) 0.0287(8) Uani 1 1 d . . .
C29 C 0.8652(3) 0.3409(3) 1.0696(3) 0.0428(10) Uani 1 1 d . . .
H29 H 0.866(3) 0.328(3) 1.012(2) 0.062(13) Uiso 1 1 d . . .
C30 C 0.9265(3) 0.3103(3) 1.1186(3) 0.0465(11) Uani 1 1 d . . .
H30 H 0.974(3) 0.285(3) 1.100(3) 0.078(17) Uiso 1 1 d . . .
C31 C 0.9221(3) 0.3254(3) 1.1960(2) 0.0444(11) Uani 1 1 d . . .
H31 H 0.968(2) 0.302(2) 1.233(2) 0.040(11) Uiso 1 1 d . . .
C32 C 0.8559(3) 0.3710(4) 1.2242(3) 0.0609(15) Uani 1 1 d . . .
H32 H 0.851(3) 0.379(3) 1.278(3) 0.092(18) Uiso 1 1 d . . .
C33 C 0.7938(3) 0.4022(3) 1.1751(2) 0.0560(13) Uani 1 1 d . . .
H33 H 0.7481 0.4341 1.1956 0.067 Uiso 1 1 calc R . .

loop_
_atom_site_aniso_label
_atom_site_aniso_U_11
_atom_site_aniso_U_22
_atom_site_aniso_U_33
_atom_site_aniso_U_23
_atom_site_aniso_U_13
_atom_site_aniso_U_12
C1 0.048(3) 0.041(3) 0.049(3) -0.003(2) 0.015(2) -0.012(2)
B2 0.043(3) 0.050(3) 0.042(3) -0.005(3) 0.014(3) -0.008(3)
B3 0.033(3) 0.047(3) 0.058(3) -0.005(3) -0.001(3) 0.001(2)
B4 0.035(3) 0.045(3) 0.036(3) -0.002(2) 0.003(2) -0.008(2)
B5 0.057(3) 0.034(3) 0.037(3) 0.001(2) 0.010(2) -0.001(3)
B6 0.058(3) 0.047(3) 0.035(3) 0.005(2) 0.008(3) -0.004(3)
C7 0.038(3) 0.042(3) 0.047(2) -0.009(2) 0.004(2) 0.000(2)
B8 0.045(3) 0.036(3) 0.035(2) 0.003(2) -0.003(2) -0.001(2)
B9 0.037(3) 0.028(2) 0.029(2) 0.0026(19) 0.001(2) -0.003(2)
B10 0.042(3) 0.045(3) 0.033(2) 0.000(2) -0.004(2) 0.005(2)
B11 0.050(3) 0.048(3) 0.032(3) -0.005(2) 0.013(2) 0.002(3)
B12 0.032(3) 0.036(3) 0.036(2) 0.000(2) 0.006(2) -0.002(2)
N1 0.039(2) 0.0367(19) 0.0377(19) -0.0102(16) 0.0112(17) -0.0141(17)
C3 0.037(2) 0.032(2) 0.029(2) -0.0011(17) -0.0010(18) 0.0010(19)
O1 0.0392(17) 0.0559(19) 0.0388(16) -0.0177(14) 0.0040(14) -0.0103(15)
C8 0.029(2) 0.0277(19) 0.0284(19) 0.0005(16) -0.0003(17) 0.0019(17)
C9 0.042(3) 0.053(3) 0.038(2) -0.012(2) 0.006(2) -0.018(2)
C10 0.057(3) 0.062(3) 0.039(3) -0.022(2) 0.011(2) -0.015(3)
C11 0.048(3) 0.040(2) 0.045(2) -0.002(2) 0.019(2) -0.005(2)
C12 0.032(2) 0.046(3) 0.044(2) 0.000(2) 0.005(2) 0.001(2)
C13 0.038(2) 0.036(2) 0.030(2) -0.0030(18) -0.0008(19) -0.0017(19)
C21 0.054(3) 0.029(2) 0.043(3) 0.002(2) -0.001(2) 0.007(2)
B22 0.055(3) 0.036(3) 0.055(3) 0.010(3) -0.019(3) -0.006(3)
B23 0.048(3) 0.036(3) 0.048(3) 0.004(2) 0.008(3) -0.006(3)
B24 0.035(3) 0.028(2) 0.048(3) -0.002(2) -0.011(2) 0.002(2)
B25 0.059(3) 0.039(3) 0.033(3) 0.005(2) 0.009(2) 0.006(3)
B26 0.050(3) 0.041(3) 0.071(4) 0.006(3) 0.006(3) 0.009(3)
C27 0.086(4) 0.040(3) 0.032(2) 0.009(2) -0.006(3) -0.006(3)
B28 0.056(3) 0.036(3) 0.042(3) 0.002(2) 0.018(3) -0.001(2)
B29 0.030(2) 0.028(2) 0.025(2) -0.0031(19) 0.0035(19) -0.0027(19)
B30 0.039(3) 0.037(3) 0.066(4) 0.013(3) -0.001(3) 0.000(2)
B31 0.045(3) 0.050(3) 0.073(4) 0.017(3) -0.022(3) -0.006(3)
B32 0.073(4) 0.034(3) 0.039(3) 0.004(2) -0.021(3) -0.017(3)
N2 0.0365(19) 0.0294(17) 0.0192(16) -0.0004(13) 0.0030(14) 0.0013(15)
C4 0.030(2) 0.0273(19) 0.0270(19) -0.0044(16) -0.0030(17) -0.0064(17)
O2 0.0550(18) 0.0369(15) 0.0246(14) -0.0070(12) 0.0077(13) -0.0013(14)
C14 0.028(2) 0.030(2) 0.0314(19) -0.0014(16) -0.0084(17) -0.0051(18)
C15 0.033(2) 0.033(2) 0.040(2) 0.0023(19) -0.0056(19) -0.003(2)
C16 0.042(3) 0.043(3) 0.053(3) 0.016(2) -0.005(2) -0.010(2)
C17 0.048(3) 0.029(2) 0.074(3) 0.011(2) -0.014(3) -0.001(2)
C18 0.050(3) 0.036(3) 0.073(3) -0.005(2) -0.012(3) 0.006(2)
C19 0.039(2) 0.038(2) 0.045(2) -0.001(2) -0.007(2) 0.001(2)
C41 0.055(3) 0.057(3) 0.035(2) 0.007(2) 0.003(2) 0.012(2)
B42 0.047(3) 0.057(3) 0.034(3) 0.004(2) -0.002(2) 0.005(3)
B43 0.050(3) 0.039(3) 0.044(3) 0.001(2) 0.002(2) 0.011(3)
B44 0.047(3) 0.031(3) 0.043(3) 0.009(2) 0.005(2) 0.003(2)
B45 0.051(3) 0.040(3) 0.024(2) 0.002(2) 0.000(2) 0.010(2)
B46 0.056(3) 0.045(3) 0.026(2) -0.005(2) -0.010(2) 0.009(3)
C47 0.033(2) 0.059(3) 0.029(2) 0.001(2) 0.002(2) 0.003(2)
B48 0.037(3) 0.037(3) 0.032(2) -0.006(2) 0.002(2) 0.002(2)
B49 0.040(3) 0.026(2) 0.0187(19) -0.0011(17) 0.0019(19) 0.000(2)
B50 0.051(3) 0.027(3) 0.039(3) -0.001(2) -0.015(2) -0.002(2)
B51 0.047(3) 0.047(3) 0.046(3) 0.003(3) -0.010(3) -0.013(3)
B52 0.038(3) 0.044(3) 0.027(2) 0.007(2) -0.004(2) -0.006(2)
N3 0.0295(17) 0.0354(18) 0.0217(15) -0.0045(13) -0.0006(13) 0.0007(15)
C5 0.040(2) 0.027(2) 0.028(2) 0.0032(16) 0.0079(18) 0.0001(18)
O3 0.0579(19) 0.0590(19) 0.0229(14) 0.0003(14) 0.0094(13) 0.0149(16)
C28 0.029(2) 0.0283(19) 0.0290(19) 0.0027(16) 0.0045(17) -0.0018(18)
C29 0.047(3) 0.040(2) 0.041(2) -0.005(2) 0.003(2) 0.005(2)
C30 0.038(3) 0.048(3) 0.054(3) -0.007(2) 0.000(2) 0.009(2)
C31 0.033(2) 0.054(3) 0.046(3) 0.009(2) -0.002(2) 0.005(2)
C32 0.048(3) 0.103(4) 0.032(2) 0.004(3) 0.003(2) 0.026(3)
C33 0.044(3) 0.093(4) 0.031(2) 0.001(2) 0.005(2) 0.031(3)

loop_
_atom_type_symbol
_atom_type_description
_atom_type_scat_dispersion_real
_atom_type_scat_dispersion_imag
_atom_type_scat_source
C C 0.0033 0.0000 'International Tables Vol C Tables 4.2.6.8 and 6.1.1.4'
H H 0.0000 0.0000 'International Tables Vol C Tables 4.2.6.8 and 6.1.1.4'
B B 0.0013 0.0000 'International Tables Vol C Tables 4.2.6.8 and 6.1.1.4'
N N 0.0061 0.0000 'International Tables Vol C Tables 4.2.6.8 and 6.1.1.4'
O O 0.0106 0.0000 'International Tables Vol C Tables 4.2.6.8 and 6.1.1.4'

loop_
_geom_angle_atom_site_label_1
_geom_angle_atom_site_label_2
_geom_angle_atom_site_label_3
_geom_angle
_geom_angle_site_symmetry_1
_geom_angle_site_symmetry_3
_geom_angle_publ_flag
B2 C1 B6 62.3(3) . . y
B2 C1 B3 63.4(3) . . y
B6 C1 B3 114.7(4) . . y
B2 C1 B5 114.1(4) . . y
B6 C1 B5 62.8(3) . . y
B3 C1 B5 113.6(4) . . y
B2 C1 B4 114.7(3) . . y
B6 C1 B4 114.7(4) . . y
B3 C1 B4 61.9(3) . . y
B5 C1 B4 62.4(3) . . y
B2 C1 H1 114(2) . . n
B6 C1 H1 118(2) . . n
B3 C1 H1 116(2) . . n
B5 C1 H1 122(2) . . n
B4 C1 H1 120(2) . . n
C1 B2 C7 101.0(3) . . y
C1 B2 B11 104.5(4) . . y
C7 B2 B11 58.6(3) . . y
C1 B2 B6 59.0(3) . . y
C7 B2 B6 105.1(4) . . y
B11 B2 B6 60.1(3) . . y
C1 B2 B3 58.4(3) . . y
C7 B2 B3 58.0(3) . . y
B11 B2 B3 107.0(4) . . y
B6 B2 B3 108.0(4) . . y
C1 B2 H2B 123(2) . . n
C7 B2 H2B 124(2) . . n
B11 B2 H2B 128(2) . . n
B6 B2 H2B 126(2) . . n
B3 B2 H2B 116(2) . . n
C7 B3 C1 101.2(4) . . y
C7 B3 B8 59.8(3) . . y
C1 B3 B8 105.4(4) . . y
C7 B3 B4 105.3(4) . . y
C1 B3 B4 59.1(3) . . y
B8 B3 B4 60.1(3) . . y
C7 B3 B2 58.5(3) . . y
C1 B3 B2 58.1(3) . . y
B8 B3 B2 108.9(4) . . y
B4 B3 B2 108.0(4) . . y
C7 B3 H3B 126(2) . . n
C1 B3 H3B 124(2) . . n
B8 B3 H3B 123(2) . . n
B4 B3 H3B 123(2) . . n
B2 B3 H3B 120(2) . . n
C1 B4 B3 59.0(3) . . y
C1 B4 B8 105.2(3) . . y
B3 B4 B8 59.9(3) . . y
C1 B4 B5 58.8(3) . . y
B3 B4 B5 108.1(4) . . y
B8 B4 B5 108.3(4) . . y
C1 B4 B9 105.4(3) . . y
B3 B4 B9 108.5(4) . . y
B8 B4 B9 60.5(3) . . y
B5 B4 B9 60.1(3) . . y
C1 B4 H4B 121(2) . . n
B3 B4 H4B 119(2) . . n
B8 B4 H4B 124(2) . . n
B5 B4 H4B 122(2) . . n
B9 B4 H4B 125(2) . . n
C1 B5 B4 58.8(3) . . y
C1 B5 B10 104.9(3) . . y
B4 B5 B10 108.6(3) . . y
C1 B5 B9 105.5(3) . . y
B4 B5 B9 60.2(3) . . y
B10 B5 B9 61.0(3) . . y
C1 B5 B6 58.5(3) . . y
B4 B5 B6 108.2(4) . . y
B10 B5 B6 60.1(3) . . y
B9 B5 B6 109.3(4) . . y
C1 B5 H5B 122(2) . . n
B4 B5 H5B 123(2) . . n
B10 B5 H5B 123(2) . . n
B9 B5 H5B 125(2) . . n
B6 B5 H5B 118(2) . . n
C1 B6 B11 103.9(4) . . y
C1 B6 B2 58.7(3) . . y
B11 B6 B2 59.7(3) . . y
C1 B6 B5 58.6(3) . . y
B11 B6 B5 106.8(4) . . y
B2 B6 B5 107.7(4) . . y
C1 B6 B10 104.8(3) . . y
B11 B6 B10 59.5(3) . . y
B2 B6 B10 107.9(4) . . y
B5 B6 B10 59.9(3) . . y
C1 B6 H6B 116(2) . . n
B11 B6 H6B 130(2) . . n
B2 B6 H6B 119(2) . . n
B5 B6 H6B 118(2) . . n
B10 B6 H6B 129(2) . . n
B11 C7 B3 114.3(4) . . y
B11 C7 B2 62.0(3) . . y
B3 C7 B2 63.5(3) . . y
B11 C7 B12 62.8(3) . . y
B3 C7 B12 114.3(3) . . y
B2 C7 B12 114.6(4) . . y
B11 C7 B8 114.4(3) . . y
B3 C7 B8 61.7(3) . . y
B2 C7 B8 114.5(3) . . y
B12 C7 B8 63.1(3) . . y
B11 C7 H7 118(2) . . n
B3 C7 H7 118(3) . . n
B2 C7 H7 117(2) . . n
B12 C7 H7 118(2) . . n
B8 C7 H7 118(2) . . n
C7 B8 B3 58.5(3) . . y
C7 B8 B4 104.2(3) . . y
B3 B8 B4 60.0(3) . . y
C7 B8 B9 104.5(3) . . y
B3 B8 B9 108.5(4) . . y
B4 B8 B9 60.4(3) . . y
C7 B8 B12 58.2(3) . . y
B3 B8 B12 107.6(3) . . y
B4 B8 B12 107.9(3) . . y
B9 B8 B12 60.0(3) . . y
C7 B8 H8B 120.2(19) . . n
B3 B8 H8B 122(2) . . n
B4 B8 H8B 128(2) . . n
B9 B8 H8B 125(2) . . n
B12 B8 H8B 118(2) . . n
N1 B9 B5 119.0(3) . . y
N1 B9 B4 118.5(3) . . y
B5 B9 B4 59.7(3) . . y
N1 B9 B8 123.0(3) . . y
B5 B9 B8 106.9(3) . . y
B4 B9 B8 59.1(3) . . y
N1 B9 B12 126.6(3) . . y
B5 B9 B12 106.9(3) . . y
B4 B9 B12 107.2(3) . . y
B8 B9 B12 60.4(3) . . y
N1 B9 B10 123.9(4) . . y
B5 B9 B10 59.4(3) . . y
B4 B9 B10 107.0(3) . . y
B8 B9 B10 107.5(3) . . y
B12 B9 B10 59.4(3) . . y
B11 B10 B5 107.0(4) . . y
B11 B10 B12 60.1(3) . . y
B5 B10 B12 107.3(3) . . y
B11 B10 B6 59.6(3) . . y
B5 B10 B6 60.0(3) . . y
B12 B10 B6 108.1(4) . . y
B11 B10 B9 107.6(4) . . y
B5 B10 B9 59.6(3) . . y
B12 B10 B9 59.8(2) . . y
B6 B10 B9 108.0(3) . . y
B11 B10 H10B 120.6(19) . . n
B5 B10 H10B 121.8(19) . . n
B12 B10 H10B 124.0(19) . . n
B6 B10 H10B 118.3(19) . . n
B9 B10 H10B 124.8(19) . . n
C7 B11 B2 59.4(3) . . y
C7 B11 B10 105.9(3) . . y
B2 B11 B10 109.4(4) . . y
C7 B11 B6 105.8(4) . . y
B2 B11 B6 60.2(3) . . y
B10 B11 B6 60.8(3) . . y
C7 B11 B12 59.2(3) . . y
B2 B11 B12 109.4(4) . . y
B10 B11 B12 60.6(3) . . y
B6 B11 B12 109.4(4) . . y
C7 B11 H11B 117(2) . . n
B2 B11 H11B 114(2) . . n
B10 B11 H11B 130(2) . . n
B6 B11 H11B 124(2) . . n
B12 B11 H11B 123(2) . . n
C7 B12 B11 58.1(3) . . y
C7 B12 B10 104.1(3) . . y
B11 B12 B10 59.3(3) . . y
C7 B12 B9 104.6(3) . . y
B11 B12 B9 107.6(3) . . y
B10 B12 B9 60.8(2) . . y
C7 B12 B8 58.7(3) . . y
B11 B12 B8 107.1(3) . . y
B10 B12 B8 107.9(3) . . y
B9 B12 B8 59.6(3) . . y
C7 B12 H12B 118.9(17) . . n
B11 B12 H12B 116.6(17) . . n
B10 B12 H12B 124.7(17) . . n
B9 B12 H12B 129.3(17) . . n
B8 B12 H12B 123.3(17) . . n
C3 N1 B9 126.0(3) . . y
C3 N1 H4 122(3) . . n
B9 N1 H4 112(3) . . n
O1 C3 N1 121.6(4) . . y
O1 C3 C8 120.1(3) . . y
N1 C3 C8 118.3(3) . . y
C9 C8 C13 118.2(4) . . y
C9 C8 C3 124.1(3) . . y
C13 C8 C3 117.7(3) . . y
C10 C9 C8 120.8(4) . . y
C10 C9 H9 118(3) . . n
C8 C9 H9 121(3) . . n
C11 C10 C9 120.5(4) . . y
C11 C10 H10 119(2) . . n
C9 C10 H10 121(2) . . n
C10 C11 C12 119.7(4) . . y
C10 C11 H11 121(2) . . n
C12 C11 H11 119(2) . . n
C11 C12 C13 120.0(4) . . y
C11 C12 H12 120(2) . . n
C13 C12 H12 120(2) . . n
C12 C13 C8 120.8(4) . . y
C12 C13 H13 122(2) . . n
C8 C13 H13 117(2) . . n
B22 C21 B23 64.1(3) . . y
B22 C21 B26 63.6(3) . . y
B23 C21 B26 116.6(4) . . y
B22 C21 B24 116.0(4) . . y
B23 C21 B24 62.6(3) . . y
B26 C21 B24 115.1(3) . . y
B22 C21 B25 115.1(4) . . y
B23 C21 B25 114.1(3) . . y
B26 C21 B25 62.7(3) . . y
B24 C21 B25 62.0(3) . . y
B22 C21 H21 113(3) . . n
B23 C21 H21 115(3) . . n
B26 C21 H21 117(3) . . n
B24 C21 H21 119(3) . . n
B25 C21 H21 122(3) . . n
C21 B22 C27 100.3(3) . . y
C21 B22 B31 103.8(4) . . y
C27 B22 B31 59.8(3) . . y
C21 B22 B26 58.6(3) . . y
C27 B22 B26 104.4(4) . . y
B31 B22 B26 59.0(3) . . y
C21 B22 B23 58.1(3) . . y
C27 B22 B23 58.4(3) . . y
B31 B22 B23 108.5(4) . . y
B26 B22 B23 107.6(4) . . y
C21 B22 H22B 123(2) . . n
C27 B22 H22B 125(2) . . n
B31 B22 H22B 127(2) . . n
B26 B22 H22B 125(2) . . n
B23 B22 H22B 117(2) . . n
C21 B23 C27 99.9(4) . . y
C21 B23 B24 59.4(3) . . y
C27 B23 B24 104.7(3) . . y
C21 B23 B28 105.1(3) . . y
C27 B23 B28 59.2(3) . . y
B24 B23 B28 60.2(3) . . y
C21 B23 B22 57.8(3) . . y
C27 B23 B22 58.0(3) . . y
B24 B23 B22 108.2(4) . . y
B28 B23 B22 108.4(4) . . y
C21 B23 H23B 127(2) . . n
C27 B23 H23B 124(2) . . n
B24 B23 H23B 124(2) . . n
B28 B23 H23B 122(2) . . n
B22 B23 H23B 120(2) . . n
C21 B24 B23 58.0(3) . . y
C21 B24 B25 59.2(3) . . y
B23 B24 B25 108.1(3) . . y
C21 B24 B28 104.2(3) . . y
B23 B24 B28 60.3(3) . . y
B25 B24 B28 107.6(4) . . y
C21 B24 B29 105.0(3) . . y
B23 B24 B29 108.5(3) . . y
B25 B24 B29 59.9(3) . . y
B28 B24 B29 59.9(2) . . y
C21 B24 H24B 122(2) . . n
B23 B24 H24B 121(2) . . n
B25 B24 H24B 119.7(19) . . n
B28 B24 H24B 126(2) . . n
B29 B24 H24B 124(2) . . n
C21 B25 B30 104.3(3) . . y
C21 B25 B24 58.8(3) . . y
B30 B25 B24 109.7(4) . . y
C21 B25 B26 58.0(3) . . y
B30 B25 B26 60.1(3) . . y
B24 B25 B26 108.5(3) . . y
C21 B25 B29 105.6(3) . . y
B30 B25 B29 61.4(3) . . y
B24 B25 B29 61.0(3) . . y
B26 B25 B29 109.7(4) . . y
C21 B25 H25B 123(2) . . n
B30 B25 H25B 119(2) . . n
B24 B25 H25B 126(2) . . n
B26 B25 H25B 114(2) . . n
B29 B25 H25B 127(2) . . n
C21 B26 B31 103.9(4) . . y
C21 B26 B30 104.8(4) . . y
B31 B26 B30 60.2(3) . . y
C21 B26 B25 59.3(3) . . y
B31 B26 B25 107.4(4) . . y
B30 B26 B25 59.5(3) . . y
C21 B26 B22 57.8(3) . . y
B31 B26 B22 59.9(3) . . y
B30 B26 B22 108.1(4) . . y
B25 B26 B22 107.6(4) . . y
C21 B26 H26B 119(3) . . n
B31 B26 H26B 129(3) . . n
B30 B26 H26B 126(3) . . n
B25 B26 H26B 117(2) . . n
B22 B26 H26B 122(2) . . n
B22 C27 B23 63.6(3) . . y
B22 C27 B32 114.9(4) . . y
B23 C27 B32 114.9(4) . . y
B22 C27 B28 115.8(4) . . y
B23 C27 B28 62.7(3) . . y
B32 C27 B28 63.1(3) . . y
B22 C27 B31 61.9(3) . . y
B23 C27 B31 114.4(4) . . y
B32 C27 B31 63.0(3) . . y
B28 C27 B31 115.2(4) . . y
B22 C27 H27 118(3) . . n
B23 C27 H27 113(3) . . n
B32 C27 H27 120(3) . . n
B28 C27 H27 114(3) . . n
B31 C27 H27 123(3) . . n
C27 B28 B24 103.3(3) . . y
C27 B28 B23 58.1(3) . . y
B24 B28 B23 59.5(3) . . y
C27 B28 B29 104.3(4) . . y
B24 B28 B29 60.8(3) . . y
B23 B28 B29 108.5(3) . . y
C27 B28 B32 58.2(3) . . y
B24 B28 B32 107.2(4) . . y
B23 B28 B32 107.1(4) . . y
B29 B28 B32 59.5(3) . . y
C27 B28 H28B 117(2) . . n
B24 B28 H28B 130(2) . . n
B23 B28 H28B 119(2) . . n
B29 B28 H28B 128(2) . . n
B32 B28 H28B 119(2) . . n
N2 B29 B32 124.9(3) . . y
N2 B29 B25 118.7(3) . . y
B32 B29 B25 105.8(3) . . y
N2 B29 B28 126.5(3) . . y
B32 B29 B28 60.5(3) . . y
B25 B29 B28 106.5(3) . . y
N2 B29 B24 122.9(3) . . y
B32 B29 B24 106.8(3) . . y
B25 B29 B24 59.1(3) . . y
B28 B29 B24 59.3(3) . . y
N2 B29 B30 119.6(3) . . y
B32 B29 B30 59.2(3) . . y
B25 B29 B30 58.8(3) . . y
B28 B29 B30 107.4(3) . . y
B24 B29 B30 106.1(3) . . y
B31 B30 B25 107.2(4) . . y
B31 B30 B26 59.0(3) . . y
B25 B30 B26 60.4(3) . . y
B31 B30 B32 61.0(3) . . y
B25 B30 B32 106.9(4) . . y
B26 B30 B32 108.0(4) . . y
B31 B30 B29 108.6(4) . . y
B25 B30 B29 59.8(3) . . y
B26 B30 B29 108.7(4) . . y
B32 B30 B29 59.5(3) . . y
B31 B30 H30B 123(2) . . n
B25 B30 H30B 123(2) . . n
B26 B30 H30B 126(2) . . n
B32 B30 H30B 119(2) . . n
B29 B30 H30B 118(2) . . n
C27 B31 B26 104.9(4) . . y
C27 B31 B22 58.3(3) . . y
B26 B31 B22 61.1(3) . . y
C27 B31 B30 104.5(4) . . y
B26 B31 B30 60.8(3) . . y
B22 B31 B30 109.6(4) . . y
C27 B31 B32 58.2(3) . . y
B26 B31 B32 108.4(4) . . y
B22 B31 B32 107.9(4) . . y
B30 B31 B32 59.8(3) . . y
C27 B31 H31B 118(2) . . n
B26 B31 H31B 128(2) . . n
B22 B31 H31B 118(2) . . n
B30 B31 H31B 128(2) . . n
B32 B31 H31B 119(2) . . n
C27 B32 B30 104.4(4) . . y
C27 B32 B29 105.0(3) . . y
B30 B32 B29 61.3(3) . . y
C27 B32 B31 58.8(3) . . y
B30 B32 B31 59.2(3) . . y
B29 B32 B31 108.6(4) . . y
C27 B32 B28 58.7(3) . . y
B30 B32 B28 108.6(4) . . y
B29 B32 B28 59.9(3) . . y
B31 B32 B28 108.1(4) . . y
C27 B32 H32B 116.5(18) . . n
B30 B32 H32B 130(2) . . n
B29 B32 H32B 127.1(19) . . n
B31 B32 H32B 120(2) . . n
B28 B32 H32B 117(2) . . n
C4 N2 B29 125.6(3) . . y
C4 N2 H3 119(3) . . n
B29 N2 H3 116(3) . . n
O2 C4 N2 122.0(3) . . y
O2 C4 C14 119.0(3) . . y
N2 C4 C14 119.0(3) . . y
C19 C14 C15 118.9(4) . . y
C19 C14 C4 117.3(3) . . y
C15 C14 C4 123.7(3) . . y
C14 C15 C16 120.0(4) . . y
C14 C15 H15 118(2) . . n
C16 C15 H15 122(2) . . n
C17 C16 C15 120.3(4) . . y
C17 C16 H16 119(3) . . n
C15 C16 H16 121(3) . . n
C16 C17 C18 119.7(4) . . y
C16 C17 H17 122(3) . . n
C18 C17 H17 118(3) . . n
C19 C18 C17 120.4(5) . . y
C19 C18 H18 126(3) . . n
C17 C18 H18 114(3) . . n
C18 C19 C14 120.7(4) . . y
C18 C19 H19 122(3) . . n
C14 C19 H19 117(3) . . n
B46 C41 B43 112.2(4) . . y
B46 C41 B42 61.7(3) . . y
B43 C41 B42 63.0(3) . . y
B46 C41 B44 111.7(3) . . y
B43 C41 B44 61.9(3) . . y
B42 C41 B44 114.0(3) . . y
B46 C41 B45 61.6(3) . . y
B43 C41 B45 113.0(3) . . y
B42 C41 B45 113.7(4) . . y
B44 C41 B45 61.9(3) . . y
B46 C41 H41 120(2) . . n
B43 C41 H41 120(2) . . n
B42 C41 H41 120(2) . . n
B44 C41 H41 117(2) . . n
B45 C41 H41 116(2) . . n
C41 B42 C47 101.0(4) . . y
C41 B42 B46 58.7(3) . . y
C47 B42 B46 102.3(4) . . y
C41 B42 B51 105.3(4) . . y
C47 B42 B51 58.6(3) . . y
B46 B42 B51 59.0(3) . . y
C41 B42 B43 58.2(3) . . y
C47 B42 B43 58.3(3) . . y
B46 B42 B43 106.0(4) . . y
B51 B42 B43 107.7(4) . . y
C41 B42 H42B 124(2) . . n
C47 B42 H42B 125(3) . . n
B46 B42 H42B 126(3) . . n
B51 B42 H42B 124(3) . . n
B43 B42 H42B 119(3) . . n
C41 B43 C47 101.7(3) . . y
C41 B43 B44 60.0(3) . . y
C47 B43 B44 104.7(4) . . y
C41 B43 B48 106.0(3) . . y
C47 B43 B48 58.7(3) . . y
B44 B43 B48 60.0(3) . . y
C41 B43 B42 58.8(3) . . y
C47 B43 B42 58.7(3) . . y
B44 B43 B42 108.9(4) . . y
B48 B43 B42 108.5(4) . . y
C41 B43 H43B 123(2) . . n
C47 B43 H43B 122(2) . . n
B44 B43 H43B 128(2) . . n
B48 B43 H43B 126(2) . . n
B42 B43 H43B 114(2) . . n
C41 B44 B43 58.1(3) . . y
C41 B44 B48 104.7(3) . . y
B43 B44 B48 60.1(3) . . y
C41 B44 B45 59.1(3) . . y
B43 B44 B45 107.6(4) . . y
B48 B44 B45 107.9(3) . . y
C41 B44 B49 105.6(3) . . y
B43 B44 B49 108.4(4) . . y
B48 B44 B49 60.3(3) . . y
B45 B44 B49 60.0(2) . . y
C41 B44 H44B 125(2) . . n
B43 B44 H44B 124(2) . . n
B48 B44 H44B 123(2) . . n
B45 B44 H44B 119(2) . . n
B49 B44 H44B 120(2) . . n
C41 B45 B46 58.0(3) . . y
C41 B45 B44 59.0(3) . . y
B46 B45 B44 106.5(4) . . y
C41 B45 B50 104.8(4) . . y
B46 B45 B50 58.8(3) . . y
B44 B45 B50 108.4(3) . . y
C41 B45 B49 106.0(3) . . y
B46 B45 B49 106.7(4) . . y
B44 B45 B49 60.8(3) . . y
B50 B45 B49 60.3(2) . . y
C41 B45 H45B 120(2) . . n
B46 B45 H45B 117(2) . . n
B44 B45 H45B 125(2) . . n
B50 B45 H45B 122(2) . . n
B49 B45 H45B 128(2) . . n
C41 B46 B51 108.0(4) . . y
C41 B46 B50 109.0(4) . . y
B51 B46 B50 61.5(3) . . y
C41 B46 B42 59.7(3) . . y
B51 B46 B42 61.4(3) . . y
B50 B46 B42 111.7(4) . . y
C41 B46 B45 60.4(3) . . y
B51 B46 B45 111.2(4) . . y
B50 B46 B45 61.6(3) . . y
B42 B46 B45 111.0(4) . . y
C41 B46 H46B 117(3) . . n
B51 B46 H46B 125(3) . . n
B50 B46 H46B 125(3) . . n
B42 B46 H46B 118(3) . . n
B45 B46 H46B 118(3) . . n
B48 C47 B43 62.7(3) . . y
B48 C47 B51 115.5(3) . . y
B43 C47 B51 114.8(3) . . y
B48 C47 B52 63.3(3) . . y
B43 C47 B52 114.9(3) . . y
B51 C47 B52 62.7(3) . . y
B48 C47 B42 115.4(4) . . y
B43 C47 B42 63.0(3) . . y
B51 C47 B42 62.6(3) . . y
B52 C47 B42 114.8(4) . . y
B48 C47 H47 119(3) . . n
B43 C47 H47 115(3) . . n
B51 C47 H47 118(3) . . n
B52 C47 H47 122(3) . . n
B42 C47 H47 114(3) . . n
C47 B48 B44 104.6(3) . . y
C47 B48 B43 58.6(3) . . y
B44 B48 B43 59.9(3) . . y
C47 B48 B52 58.5(3) . . y
B44 B48 B52 107.8(3) . . y
B43 B48 B52 107.6(4) . . y
C47 B48 B49 104.8(3) . . y
B44 B48 B49 61.0(3) . . y
B43 B48 B49 108.8(3) . . y
B52 B48 B49 59.4(3) . . y
C47 B48 H48B 123(2) . . n
B44 B48 H48B 125(2) . . n
B43 B48 H48B 122(2) . . n
B52 B48 H48B 120.3(19) . . n
B49 B48 H48B 123(2) . . n
N3 B49 B52 118.1(3) . . y
N3 B49 B48 119.8(3) . . y
B52 B49 B48 60.0(3) . . y
N3 B49 B45 127.3(3) . . y
B52 B49 B45 106.4(3) . . y
B48 B49 B45 106.0(3) . . y
N3 B49 B50 122.2(3) . . y
B52 B49 B50 59.1(3) . . y
B48 B49 B50 106.8(3) . . y
B45 B49 B50 59.7(3) . . y
N3 B49 B44 125.5(3) . . y
B52 B49 B44 106.4(3) . . y
B48 B49 B44 58.7(3) . . y
B45 B49 B44 59.2(3) . . y
B50 B49 B44 106.7(3) . . y
B46 B50 B52 106.0(4) . . y
B46 B50 B51 58.9(3) . . y
B52 B50 B51 60.1(3) . . y
B46 B50 B45 59.5(3) . . y
B52 B50 B45 107.0(3) . . y
B51 B50 B45 107.4(4) . . y
B46 B50 B49 107.0(3) . . y
B52 B50 B49 59.7(3) . . y
B51 B50 B49 108.2(3) . . y
B45 B50 B49 60.0(2) . . y
B46 B50 H50B 119.0(18) . . n
B52 B50 H50B 128.1(19) . . n
B51 B50 H50B 124.0(19) . . n
B45 B50 H50B 117.1(19) . . n
B49 B50 H50B 122.5(19) . . n
C47 B51 B46 102.9(4) . . y
C47 B51 B52 58.7(3) . . y
B46 B51 B52 106.2(4) . . y
C47 B51 B42 58.8(3) . . y
B46 B51 B42 59.6(3) . . y
B52 B51 B42 108.3(4) . . y
C47 B51 B50 104.6(4) . . y
B46 B51 B50 59.6(3) . . y
B52 B51 B50 59.7(3) . . y
B42 B51 B50 108.7(4) . . y
C47 B51 H51B 121(2) . . n
B46 B51 H51B 126(2) . . n
B52 B51 H51B 123(2) . . n
B42 B51 H51B 117(2) . . n
B50 B51 H51B 127(2) . . n
C47 B52 B50 105.0(3) . . y
C47 B52 B51 58.6(3) . . y
B50 B52 B51 60.2(3) . . y
C47 B52 B49 105.4(3) . . y
B50 B52 B49 61.2(3) . . y
B51 B52 B49 109.5(3) . . y
C47 B52 B48 58.2(3) . . y
B50 B52 B48 108.9(3) . . y
B51 B52 B48 107.9(3) . . y
B49 B52 B48 60.6(3) . . y
C47 B52 H52B 118.3(19) . . n
B50 B52 H52B 128.6(19) . . n
B51 B52 H52B 121(2) . . n
B49 B52 H52B 125(2) . . n
B48 B52 H52B 116.7(19) . . n
C5 N3 B49 125.8(3) . . y
C5 N3 H3A 117.1 . . n
B49 N3 H3A 117.1 . . n
O3 C5 N3 121.1(4) . . y
O3 C5 C28 119.5(4) . . y
N3 C5 C28 119.3(3) . . y
C33 C28 C29 117.9(4) . . y
C33 C28 C5 123.7(4) . . y
C29 C28 C5 118.3(3) . . y
C30 C29 C28 120.5(4) . . y
C30 C29 H29 122(2) . . n
C28 C29 H29 117(2) . . n
C31 C30 C29 120.8(4) . . y
C31 C30 H30 118(3) . . n
C29 C30 H30 121(3) . . n
C32 C31 C30 119.3(4) . . y
C32 C31 H31 120(2) . . n
C30 C31 H31 120(2) . . n
C31 C32 C33 120.3(4) . . y
C31 C32 H32 120(3) . . n
C33 C32 H32 120(3) . . n
C28 C33 C32 121.1(4) . . y
C28 C33 H33 119.4 . . n
C32 C33 H33 119.4 . . n

loop_
_geom_bond_atom_site_label_1
_geom_bond_atom_site_label_2
_geom_bond_distance
_geom_bond_site_symmetry_2
_geom_bond_publ_flag
C1 B2 1.694(7) . y
C1 B6 1.700(7) . y
C1 B3 1.700(7) . y
C1 B5 1.702(7) . y
C1 B4 1.703(6) . y
C1 H1 1.07(4) . n
B2 C7 1.701(7) . y
B2 B11 1.746(8) . y
B2 B6 1.756(8) . y
B2 B3 1.785(8) . y
B2 H2B 1.05(4) . n
B3 C7 1.692(7) . y
B3 B8 1.749(7) . y
B3 B4 1.750(7) . y
B3 H3B 1.06(4) . n
B4 B8 1.751(7) . y
B4 B5 1.765(7) . y
B4 B9 1.774(7) . y
B4 H4B 1.01(4) . n
B5 B10 1.771(7) . y
B5 B9 1.773(6) . y
B5 B6 1.773(7) . y
B5 H5B 1.05(4) . n
B6 B11 1.754(7) . y
B6 B10 1.775(7) . y
B6 H6B 1.08(4) . n
C7 B11 1.687(7) . y
C7 B12 1.707(6) . y
C7 B8 1.715(6) . y
C7 H7 1.11(5) . n
B8 B9 1.775(7) . y
B8 B12 1.790(7) . y
B8 H8B 1.01(3) . n
B9 N1 1.487(5) . y
B9 B12 1.782(6) . y
B9 B10 1.799(6) . y
B10 B11 1.752(7) . y
B10 B12 1.775(7) . y
B10 H10B 1.10(4) . n
B11 B12 1.767(6) . y
B11 H11B 0.97(4) . n
B12 H12B 1.11(3) . n
N1 C3 1.350(5) . y
N1 H4 0.89(5) . n
C3 O1 1.230(4) . y
C3 C8 1.500(5) . y
C8 C9 1.390(5) . y
C8 C13 1.391(5) . y
C9 C10 1.377(6) . y
C9 H9 0.98(5) . n
C10 C11 1.375(6) . y
C10 H10 0.98(4) . n
C11 C12 1.379(6) . y
C11 H11 1.04(4) . n
C12 C13 1.385(5) . y
C12 H12 1.01(4) . n
C13 H13 0.94(3) . n
C21 B22 1.671(7) . y
C21 B23 1.676(7) . y
C21 B26 1.686(7) . y
C21 B24 1.701(6) . y
C21 B25 1.709(6) . y
C21 H21 0.96(5) . n
B22 C27 1.683(7) . y
B22 B31 1.747(7) . y
B22 B26 1.768(8) . y
B22 B23 1.777(8) . y
B22 H22B 1.16(4) . n
B23 C27 1.690(7) . y
B23 B24 1.753(7) . y
B23 B28 1.767(7) . y
B23 H23B 1.03(4) . n
B24 B25 1.756(7) . y
B24 B28 1.765(7) . y
B24 B29 1.791(6) . y
B24 H24B 1.11(4) . n
B25 B30 1.751(8) . y
B25 B26 1.766(7) . y
B25 B29 1.770(6) . y
B25 H25B 1.09(4) . n
B26 B31 1.730(9) . y
B26 B30 1.761(7) . y
B26 H26B 1.15(5) . n
C27 B32 1.701(7) . y
C27 B28 1.710(7) . y
C27 B31 1.711(8) . y
C27 H27 0.95(5) . n
B28 B29 1.775(6) . y
B28 B32 1.785(8) . y
B28 H28B 1.06(4) . n
B29 N2 1.490(5) . y
B29 B32 1.767(6) . y
B29 B30 1.799(6) . y
B30 B31 1.750(8) . y
B30 B32 1.761(8) . y
B30 H30B 1.09(4) . n
B31 B32 1.782(8) . y
B31 H31B 1.10(5) . n
B32 H32B 1.08(4) . n
N2 C4 1.344(4) . y
N2 H3 0.85(4) . n
C4 O2 1.232(4) . y
C4 C14 1.500(5) . y
C14 C19 1.386(5) . y
C14 C15 1.393(5) . y
C15 C16 1.394(6) . y
C15 H15 0.98(4) . n
C16 C17 1.376(6) . y
C16 H16 0.96(4) . n
C17 C18 1.383(7) . y
C17 H17 0.95(4) . n
C18 C19 1.376(6) . y
C18 H18 0.93(4) . n
C19 H19 1.00(4) . n
C41 B46 1.683(7) . y
C41 B43 1.691(7) . y
C41 B42 1.701(7) . y
C41 B44 1.724(7) . y
C41 B45 1.727(7) . y
C41 H41 1.11(4) . n
B42 C47 1.700(6) . y
B42 B46 1.734(8) . y
B42 B51 1.765(7) . y
B42 B43 1.772(8) . y
B42 H42B 1.07(5) . n
B43 C47 1.692(7) . y
B43 B44 1.758(7) . y
B43 B48 1.762(7) . y
B43 H43B 1.12(4) . n
B44 B48 1.759(7) . y
B44 B45 1.774(7) . y
B44 B49 1.802(6) . y
B44 H44B 1.07(4) . n
B45 B46 1.748(8) . y
B45 B50 1.784(7) . y
B45 B49 1.789(6) . y
B45 H45B 1.05(4) . n
B46 B51 1.722(8) . y
B46 B50 1.734(7) . y
B46 H46B 0.90(4) . n
C47 B48 1.693(6) . y
C47 B51 1.697(7) . y
C47 B52 1.699(6) . y
C47 H47 0.93(4) . n
B48 B52 1.779(7) . y
B48 B49 1.789(6) . y
B48 H48B 1.10(4) . n
B49 N3 1.485(5) . y
B49 B52 1.769(6) . y
B49 B50 1.795(6) . y
B50 B52 1.758(7) . y
B50 B51 1.768(8) . y
B50 H50B 1.05(3) . n
B51 B52 1.766(7) . y
B51 H51B 1.02(4) . n
B52 H52B 1.02(3) . n
N3 C5 1.346(5) . y
N3 H3A 0.8800 . n
C5 O3 1.243(4) . y
C5 C28 1.502(5) . y
C28 C33 1.373(5) . y
C28 C29 1.392(5) . y
C29 C30 1.376(6) . y
C29 H29 1.03(4) . n
C30 C31 1.371(6) . y
C30 H30 0.91(5) . n
C31 C32 1.363(6) . y
C31 H31 1.04(4) . n
C32 C33 1.388(6) . y
C32 H32 0.96(5) . n
C33 H33 0.9500 . n

loop_
_geom_torsion_atom_site_label_1
_geom_torsion_atom_site_label_2
_geom_torsion_atom_site_label_3
_geom_torsion_atom_site_label_4
_geom_torsion
_geom_torsion_site_symmetry_1
_geom_torsion_site_symmetry_2
_geom_torsion_site_symmetry_3
_geom_torsion_site_symmetry_4
_geom_torsion_publ_flag
B12 B9 N1 C3 9.5(6) . . . . y
B32 B29 N2 C4 -47.8(6) . . . . y
B52 B49 N3 C5 122.0(4) . . . . y
B9 N1 C3 O1 0.0(6) . . . . y
B29 N2 C4 O2 -6.4(6) . . . . y
B49 N3 C5 O3 12.0(6) . . . . y
